data_1522781
loop_
_publ_author_name
'Rijnsdorp, J.'
'de Lange, G.J.'
'Wiegers, G.A.'

_publ_section_title
;
 Preparation, structures, and oroperties of niobium chalcogenide halides,
 Nb X2 Y2 (X= S, Se; Y= Cl, Br, I)
;
_journal_name_full 'Journal of Solid State Chemistry'
_journal_page_first 365
_journal_page_last 373
_journal_volume 30
_journal_year 1979
_chemical_formula_sum 'Cl2 Nb S2'
_chemical_name_systematic 'Nb S2 Cl2'
_space_group_IT_number 12
_symmetry_space_group_name_Hall '-C 2y'
_symmetry_space_group_name_H-M 'C 1 2/m 1'
_cell_angle_alpha 90
_cell_angle_beta 111.06
_cell_angle_gamma 90
_cell_formula_units_Z 4
_cell_length_a 6.278
_cell_length_b 11.091
_cell_length_c 6.693
_cell_volume 434.900
_citation_journal_id_ASTM JSSCBI
_cod_data_source_file Rijnsdorp_JSSCBI_1979_1061.cif
_cod_data_source_block Cl2Nb1S2
_cod_original_cell_volume 434.9003
_cod_original_formula_sum 'Cl2 Nb1 S2'
_cod_database_code 1522781

loop_
_symmetry_equiv_pos_as_xyz
x,y,z
-x,y,-z
-x,-y,-z
x,-y,z
x+1/2,y+1/2,z
-x+1/2,y+1/2,-z
-x+1/2,-y+1/2,-z
x+1/2,-y+1/2,z

loop_
_atom_site_label
_atom_site_type_symbol
_atom_site_fract_x
_atom_site_fract_y
_atom_site_fract_z
_atom_site_occupancy
_atom_site_U_iso_or_equiv
Cl1 Cl-1 0.2214 0.2077 0.7653 1 0.0
Nb1 Nb+4 0 0.1295 0 1 0.0
S2 S-1 0.8532 0 0.6758 1 0.0
S1 S-1 0.6559 0 0.8523 1 0.0
